data_4077025
loop_
_publ_author_name
'Bleeke, John R.'
'Donnay, Edward'
'Rath, Nigam P.'

_publ_section_title
;
 Oxapentadienyl&#x2212;Rhodium&#x2212;Phosphine Chemistry1
;
_journal_issue 20
_journal_name_full Organometallics
_journal_page_first 4099
_journal_paper_doi 10.1021/om020429u
_journal_volume 21
_journal_year 2002
_chemical_formula_sum 'C10 H23 O P2 Rh'
_chemical_formula_weight 324.13
_chemical_name_systematic
; 
 ? 
;
_space_group_IT_number 14
_symmetry_cell_setting monoclinic
_symmetry_space_group_name_Hall '-P 2yn'
_symmetry_space_group_name_H-M 'P 1 21/n 1'
_atom_sites_solution_hydrogens geom
_atom_sites_solution_primary direct
_atom_sites_solution_secondary difmap
_audit_creation_method SHELXL-97
_cell_angle_alpha 90.00
_cell_angle_beta 95.600(2)
_cell_angle_gamma 90.00
_cell_formula_units_Z 4
_cell_length_a 9.5849(3)
_cell_length_b 8.6359(2)
_cell_length_c 17.5278(5)
_cell_measurement_reflns_used 6782
_cell_measurement_temperature 190(2)
_cell_measurement_theta_max 28.4
_cell_measurement_theta_min 2.4
_cell_volume 1443.93(7)
_computing_cell_refinement 'Bruker SMART'
_computing_data_collection 'Bruker SMART'
_computing_data_reduction 'Bruker SAINT'
_computing_molecular_graphics 'Bruker SHELXTL'
_computing_publication_material 'Bruker SHELXTL'
_computing_structure_refinement 'SHELXTL (Sheldrick, 2000)'
_computing_structure_solution 'SHELXTL (Sheldrick, 2000)'
_diffrn_ambient_temperature 190(2)
_diffrn_measured_fraction_theta_full 0.998
_diffrn_measured_fraction_theta_max 0.998
_diffrn_measurement_device_type 'CCD area detector'
_diffrn_measurement_method 'phi and omega scans'
_diffrn_radiation_monochromator graphite
_diffrn_radiation_source 'normal-focus sealed tube'
_diffrn_radiation_type MoK\a
_diffrn_radiation_wavelength 0.71073
_diffrn_reflns_av_R_equivalents 0.03
_diffrn_reflns_av_sigmaI/netI 0.0145
_diffrn_reflns_limit_h_max 12
_diffrn_reflns_limit_h_min -12
_diffrn_reflns_limit_k_max 11
_diffrn_reflns_limit_k_min -11
_diffrn_reflns_limit_l_max 23
_diffrn_reflns_limit_l_min -23
_diffrn_reflns_number 35603
_diffrn_reflns_theta_full 28.36
_diffrn_reflns_theta_max 28.36
_diffrn_reflns_theta_min 2.33
_exptl_absorpt_coefficient_mu 1.377
_exptl_absorpt_correction_T_max 0.7515
_exptl_absorpt_correction_T_min 0.6990
_exptl_absorpt_correction_type empirical
_exptl_crystal_colour orange
_exptl_crystal_density_diffrn 1.491
_exptl_crystal_density_meas ?
_exptl_crystal_density_method 'not measured'
_exptl_crystal_description rectangular
_exptl_crystal_F_000 664
_exptl_crystal_size_max 0.28
_exptl_crystal_size_mid 0.24
_exptl_crystal_size_min 0.22
_refine_diff_density_max 0.825
_refine_diff_density_min -0.519
_refine_diff_density_rms 0.066
_refine_ls_extinction_method none
_refine_ls_goodness_of_fit_ref 1.143
_refine_ls_hydrogen_treatment refall
_refine_ls_matrix_type full
_refine_ls_number_parameters 219
_refine_ls_number_reflns 3603
_refine_ls_number_restraints 19
_refine_ls_restrained_S_all 1.140
_refine_ls_R_factor_all 0.0276
_refine_ls_R_factor_gt 0.0241
_refine_ls_shift/su_max 0.001
_refine_ls_shift/su_mean 0.000
_refine_ls_structure_factor_coef Fsqd
_refine_ls_weighting_details 'calc w=1/[\s^2^(Fo^2^)+(0.0186P)^2^+1.3778P] where P=(Fo^2^+2Fc^2^)/3'
_refine_ls_weighting_scheme calc
_refine_ls_wR_factor_gt 0.0540
_refine_ls_wR_factor_ref 0.0551
_reflns_number_gt 3298
_reflns_number_total 3603
_reflns_threshold_expression >2sigma(I)
_cod_data_source_file om020429u.cif
_cod_data_source_block Compd1
_cod_depositor_comments
;
The following automatic conversions were performed:

'_symmetry_cell_setting' value 'Monoclinic' changed to 'monoclinic'
according to /home/saulius/struct/CIF-dictionaries/cif_core.dic
dictionary named 'cif_core.dic' version 2.4.1 from 2010-06-29.

Automatic conversion script
Id: cif_fix_values 1715 2011-07-08 13:25:40Z adriana 

The following automatic conversions were performed:

'_exptl_crystal_density_meas' value 'no' was changed to '?' - the
value is perceived as not measured.

Automatic conversion script
Id: cif_fix_values 3008 2015-01-20 13:52:24Z robertas 
;
_cod_original_sg_symbol_H-M P2(1)/n
_cod_database_code 4077025

loop_
_symmetry_equiv_pos_as_xyz
'x, y, z'
'-x+1/2, y+1/2, -z+1/2'
'-x, -y, -z'
'x-1/2, -y-1/2, z-1/2'

loop_
_atom_site_label
_atom_site_type_symbol
_atom_site_fract_x
_atom_site_fract_y
_atom_site_fract_z
_atom_site_U_iso_or_equiv
_atom_site_adp_type
_atom_site_occupancy
_atom_site_symmetry_multiplicity
_atom_site_calc_flag
_atom_site_refinement_flags
Rh1 Rh 0.796900(16) 0.215314(18) 0.194565(9) 0.02398(5) Uani 1 1 d .
P1 P 1.02938(6) 0.19049(7) 0.18814(3) 0.03063(12) Uani 1 1 d .
P2 P 0.73133(7) 0.21539(7) 0.06749(3) 0.03274(12) Uani 1 1 d .
O1 O 0.44351(19) 0.0528(2) 0.16554(12) 0.0525(5) Uani 1 1 d .
C1 C 0.8006(3) 0.1767(3) 0.31930(13) 0.0379(5) Uani 1 1 d D
H1A H 0.876(3) 0.217(3) 0.3502(15) 0.042(8) Uiso 1 1 d D
H1B H 0.780(3) 0.069(3) 0.3172(17) 0.061(9) Uiso 1 1 d D
C2 C 0.6943(2) 0.2784(3) 0.29284(13) 0.0336(5) Uani 1 1 d .
H2 H 0.701(3) 0.387(4) 0.3067(15) 0.050(8) Uiso 1 1 d .
C3 C 0.5864(2) 0.2406(3) 0.23371(14) 0.0342(5) Uani 1 1 d .
H3 H 0.521(3) 0.325(3) 0.2127(16) 0.050(8) Uiso 1 1 d .
C4 C 0.5393(2) 0.0860(3) 0.21512(14) 0.0370(5) Uani 1 1 d .
H4 H 0.588(3) 0.000(3) 0.2496(15) 0.037(7) Uiso 1 1 d .
C11 C 1.1373(3) 0.1748(4) 0.27959(17) 0.0457(6) Uani 1 1 d D
H11A H 1.236(2) 0.167(4) 0.2690(18) 0.064(9) Uiso 1 1 d D
H11B H 1.125(3) 0.268(3) 0.3107(17) 0.058(9) Uiso 1 1 d D
H11C H 1.103(3) 0.089(3) 0.3107(17) 0.067(10) Uiso 1 1 d D
C12 C 1.1235(3) 0.3454(4) 0.14448(19) 0.0509(7) Uani 1 1 d D
H12A H 1.088(3) 0.359(4) 0.0897(12) 0.066(10) Uiso 1 1 d D
H12B H 1.225(2) 0.322(4) 0.1435(19) 0.065(10) Uiso 1 1 d D
H12C H 1.113(3) 0.448(3) 0.1674(17) 0.065(10) Uiso 1 1 d D
C13 C 1.0873(3) 0.0214(3) 0.13701(17) 0.0436(6) Uani 1 1 d D
H13A H 1.054(3) -0.073(3) 0.1567(16) 0.056(9) Uiso 1 1 d D
H13B H 1.053(3) 0.030(4) 0.0837(12) 0.059(9) Uiso 1 1 d D
H13C H 1.188(2) 0.016(4) 0.1420(18) 0.061(9) Uiso 1 1 d D
C21 C 0.8388(4) 0.2991(4) -0.00325(17) 0.0609(9) Uani 1 1 d D
H21A H 0.835(4) 0.405(3) 0.0122(19) 0.072(11) Uiso 1 1 d D
H21B H 0.930(3) 0.252(4) 0.003(2) 0.089(14) Uiso 1 1 d D
H21C H 0.797(4) 0.287(4) -0.0547(14) 0.071(11) Uiso 1 1 d D
C22 C 0.6971(3) 0.0223(3) 0.02837(14) 0.0398(5) Uani 1 1 d D
H22A H 0.782(2) -0.039(3) 0.0332(16) 0.049(8) Uiso 1 1 d D
H22B H 0.659(3) 0.027(3) -0.0241(11) 0.047(8) Uiso 1 1 d D
H22C H 0.628(2) -0.026(3) 0.0572(14) 0.039(7) Uiso 1 1 d D
C23 C 0.5631(4) 0.3092(4) 0.04063(19) 0.0570(8) Uani 1 1 d D
H23A H 0.493(3) 0.263(4) 0.0655(19) 0.063(11) Uiso 1 1 d D
H23B H 0.569(4) 0.413(3) 0.055(2) 0.076(11) Uiso 1 1 d D
H23C H 0.535(3) 0.303(4) -0.0116(12) 0.061(10) Uiso 1 1 d D

loop_
_atom_site_aniso_label
_atom_site_aniso_U_11
_atom_site_aniso_U_22
_atom_site_aniso_U_33
_atom_site_aniso_U_23
_atom_site_aniso_U_13
_atom_site_aniso_U_12
Rh1 0.02565(8) 0.02308(8) 0.02291(8) -0.00026(6) 0.00092(5) -0.00039(6)
P1 0.0263(3) 0.0308(3) 0.0350(3) -0.0036(2) 0.0043(2) -0.0017(2)
P2 0.0420(3) 0.0302(3) 0.0247(3) 0.0027(2) -0.0034(2) -0.0044(2)
O1 0.0379(9) 0.0554(12) 0.0633(12) -0.0029(10) 0.0004(9) -0.0154(8)
C1 0.0437(13) 0.0450(14) 0.0250(11) -0.0001(9) 0.0029(9) 0.0052(11)
C2 0.0381(12) 0.0331(11) 0.0305(11) -0.0027(9) 0.0089(9) 0.0009(9)
C3 0.0271(10) 0.0366(11) 0.0396(12) -0.0001(9) 0.0062(9) 0.0044(9)
C4 0.0310(11) 0.0351(12) 0.0460(13) 0.0024(10) 0.0091(10) -0.0025(9)
C11 0.0325(12) 0.0542(16) 0.0484(15) -0.0048(12) -0.0063(11) 0.0050(11)
C12 0.0446(15) 0.0444(15) 0.0657(19) -0.0018(14) 0.0155(13) -0.0155(12)
C13 0.0378(13) 0.0408(14) 0.0548(16) -0.0116(12) 0.0172(12) -0.0021(11)
C21 0.088(3) 0.062(2) 0.0320(14) 0.0081(13) 0.0048(15) -0.0276(19)
C22 0.0451(14) 0.0422(13) 0.0315(12) -0.0076(10) 0.0011(10) -0.0066(11)
C23 0.069(2) 0.0490(17) 0.0475(17) 0.0018(13) -0.0238(15) 0.0133(15)

loop_
_atom_type_symbol
_atom_type_description
_atom_type_scat_dispersion_real
_atom_type_scat_dispersion_imag
_atom_type_scat_source
C C 0.0033 0.0016 'International Tables Vol C Tables 4.2.6.8 and 6.1.1.4'
H H 0.0000 0.0000 'International Tables Vol C Tables 4.2.6.8 and 6.1.1.4'
O O 0.0106 0.0060 'International Tables Vol C Tables 4.2.6.8 and 6.1.1.4'
P P 0.1023 0.0942 'International Tables Vol C Tables 4.2.6.8 and 6.1.1.4'
Rh Rh -1.1178 0.9187 'International Tables Vol C Tables 4.2.6.8 and 6.1.1.4'

loop_
_geom_angle_atom_site_label_1
_geom_angle_atom_site_label_2
_geom_angle_atom_site_label_3
_geom_angle
C2 Rh1 C3 38.39(9)
C2 Rh1 C1 37.28(9)
C3 Rh1 C1 68.51(9)
C2 Rh1 P1 126.89(7)
C3 Rh1 P1 164.79(7)
C1 Rh1 P1 96.58(7)
C2 Rh1 P2 133.69(7)
C3 Rh1 P2 97.59(7)
C1 Rh1 P2 162.57(7)
P1 Rh1 P2 97.61(2)
C12 P1 C11 99.32(15)
C12 P1 C13 101.19(13)
C11 P1 C13 101.40(14)
C12 P1 Rh1 118.91(11)
C11 P1 Rh1 116.22(9)
C13 P1 Rh1 116.74(9)
C22 P2 C23 100.79(14)
C22 P2 C21 101.46(14)
C23 P2 C21 101.01(19)
C22 P2 Rh1 113.23(9)
C23 P2 Rh1 114.15(11)
C21 P2 Rh1 123.14(11)
C2 C1 Rh1 68.52(13)
C1 C2 C3 123.5(2)
C1 C2 Rh1 74.19(13)
C3 C2 Rh1 73.39(13)
C2 C3 C4 124.5(2)
C2 C3 Rh1 68.21(12)
C4 C3 Rh1 96.59(15)
O1 C4 C3 124.9(2)

loop_
_geom_bond_atom_site_label_1
_geom_bond_atom_site_label_2
_geom_bond_distance
Rh1 C2 2.136(2)
Rh1 C3 2.204(2)
Rh1 C1 2.209(2)
Rh1 P1 2.2523(6)
Rh1 P2 2.2545(6)
P1 C12 1.823(3)
P1 C11 1.826(3)
P1 C13 1.828(3)
P2 C22 1.821(3)
P2 C23 1.825(3)
P2 C21 1.836(3)
O1 C4 1.235(3)
C1 C2 1.390(3)
C2 C3 1.429(3)
C3 C4 1.436(3)
